data_2210725
loop_
_publ_author_name
'Chen, Yang'
'Li, Hong-Xi'
'Tang, Xiao-Yan'
'Liu, Cheng-Wu'
'Lang, Jian-Ping'

_publ_section_title
Bis(<i>N</i>,<i>N</i>-diethyldithiocarbamato-\k^2^<i>S</i>,<i>S</i>')(3,5-dimethylpyrazolato-\k<i>N</i>)zinc(II)
_journal_coeditor_code NG2094
_journal_issue 10
_journal_name_full 'Acta Crystallographica Section E'
_journal_page_first m2564
_journal_page_last m2566
_journal_paper_doi 10.1107/S1600536806035835
_journal_volume 62
_journal_year 2006
_chemical_formula_iupac '[Zn (C5 H10 N S2)2 (C5 H8 N2)]'
_chemical_formula_moiety 'C15 H28 N4 S4 Zn'
_chemical_formula_sum 'C15 H28 N4 S4 Zn'
_chemical_formula_weight 458.08
_chemical_name_systematic
;
Bis(N,N-diethyldithiocarbamato-\k^2^S,S')(3,5-dimethylpyrazolato-\kN)zinc(II)
;
_space_group_IT_number 14
_symmetry_cell_setting monoclinic
_symmetry_space_group_name_Hall '-P 2yn'
_symmetry_space_group_name_H-M 'P 1 21/n 1'
_atom_sites_solution_hydrogens geom
_atom_sites_solution_primary direct
_atom_sites_solution_secondary difmap
_audit_creation_method SHELXL97
_cell_angle_alpha 90.00
_cell_angle_beta 114.71(3)
_cell_angle_gamma 90.00
_cell_formula_units_Z 4
_cell_length_a 14.724(3)
_cell_length_b 8.8631(18)
_cell_length_c 17.464(4)
_cell_measurement_reflns_used 7229
_cell_measurement_temperature 193(2)
_cell_measurement_theta_max 25.3
_cell_measurement_theta_min 3.0
_cell_volume 2070.4(9)
_computing_cell_refinement CrystalClear
_computing_data_collection 'CrystalClear (Rigaku/MSC, 2001)'
_computing_data_reduction 'CrystalStructure (Rigaku/MSC, 2004)'
_computing_molecular_graphics 'SHELXL97 and ORTEPII (Johnson, 1976)'
_computing_publication_material SHELXL97
_computing_structure_refinement 'SHELXL97 (Sheldrick, 1997)'
_computing_structure_solution 'SHELXS97 (Sheldrick, 1997)'
_diffrn_ambient_temperature 193(2)
_diffrn_measured_fraction_theta_full 0.998
_diffrn_measured_fraction_theta_max 0.998
_diffrn_measurement_device_type 'Rigaku Mercury'
_diffrn_measurement_method \w
_diffrn_radiation_monochromator graphite
_diffrn_radiation_source 'fine-focus sealed tube'
_diffrn_radiation_type MoK\a
_diffrn_radiation_wavelength 0.71073
_diffrn_reflns_av_R_equivalents 0.0420
_diffrn_reflns_av_sigmaI/netI 0.0320
_diffrn_reflns_limit_h_max 17
_diffrn_reflns_limit_h_min -15
_diffrn_reflns_limit_k_max 10
_diffrn_reflns_limit_k_min -10
_diffrn_reflns_limit_l_max 21
_diffrn_reflns_limit_l_min -21
_diffrn_reflns_number 19685
_diffrn_reflns_theta_full 25.35
_diffrn_reflns_theta_max 25.35
_diffrn_reflns_theta_min 3.05
_diffrn_standards_decay_% 0
_diffrn_standards_interval_count 0
_diffrn_standards_interval_time 0
_diffrn_standards_number 0
_exptl_absorpt_coefficient_mu 1.595
_exptl_absorpt_correction_T_max 0.8662
_exptl_absorpt_correction_T_min 0.6161
_exptl_absorpt_correction_type multi-scan
_exptl_absorpt_process_details '(Jacobson, 1998)'
_exptl_crystal_colour colourless
_exptl_crystal_density_diffrn 1.469
_exptl_crystal_density_method 'not measured'
_exptl_crystal_description block
_exptl_crystal_F_000 960
_exptl_crystal_size_max 0.30
_exptl_crystal_size_mid 0.20
_exptl_crystal_size_min 0.09
_refine_diff_density_max 0.362
_refine_diff_density_min -0.317
_refine_ls_extinction_method none
_refine_ls_goodness_of_fit_ref 1.082
_refine_ls_hydrogen_treatment constr
_refine_ls_matrix_type full
_refine_ls_number_parameters 223
_refine_ls_number_reflns 3789
_refine_ls_number_restraints 0
_refine_ls_restrained_S_all 1.082
_refine_ls_R_factor_all 0.0434
_refine_ls_R_factor_gt 0.0366
_refine_ls_shift/su_max 0.001
_refine_ls_shift/su_mean 0.000
_refine_ls_structure_factor_coef Fsqd
_refine_ls_weighting_details 'calc w = 1/[\s^2^(Fo^2^)+(0.0313P)^2^+2.0654P] where P=(Fo^2^+2Fc^2^)/3'
_refine_ls_weighting_scheme calc
_refine_ls_wR_factor_gt 0.0759
_refine_ls_wR_factor_ref 0.0789
_reflns_number_gt 3428
_reflns_number_total 3789
_reflns_threshold_expression I>2\s(I)
_cod_data_source_file ng2094.cif
_cod_data_source_block I
_cod_original_sg_symbol_H-M 'P 21/n'
_cod_database_code 2210725
_cod_database_fobs_code 2210725

loop_
_symmetry_equiv_pos_as_xyz
'x, y, z'
'-x+1/2, y+1/2, -z+1/2'
'-x, -y, -z'
'x-1/2, -y-1/2, z-1/2'

loop_
_atom_site_type_symbol
_atom_site_label
_atom_site_fract_x
_atom_site_fract_y
_atom_site_fract_z
_atom_site_U_iso_or_equiv
_atom_site_adp_type
_atom_site_calc_flag
_atom_site_refinement_flags
_atom_site_occupancy
Zn Zn1 0.79062(2) 0.37892(3) 0.514786(19) 0.01898(11) Uani d . 1
S S1 0.70788(5) 0.26365(8) 0.38181(4) 0.02096(16) Uani d . 1
S S2 0.91207(5) 0.38638(8) 0.43862(4) 0.02000(16) Uani d . 1
S S3 0.69407(5) 0.30597(9) 0.59757(4) 0.02607(18) Uani d . 1
S S4 0.91159(5) 0.33950(8) 0.65449(4) 0.02227(17) Uani d . 1
N N1 0.79776(15) 0.3082(2) 0.27916(13) 0.0173(5) Uani d . 1
N N2 0.82602(16) 0.2727(3) 0.75787(14) 0.0237(5) Uani d . 1
N N3 0.76639(16) 0.6068(2) 0.50213(14) 0.0186(5) Uani d . 1
N N4 0.84473(16) 0.7026(2) 0.52304(14) 0.0184(5) Uani d . 1
H H4 0.9058 0.6737 0.5397 0.022 Uiso calc R 1
C C1 0.80608(18) 0.3186(3) 0.35750(16) 0.0158(5) Uani d . 1
C C2 0.7078(2) 0.2469(3) 0.20959(17) 0.0231(6) Uani d . 1
H H2A 0.6774 0.1715 0.2317 0.028 Uiso calc R 1
H H2B 0.7270 0.1979 0.1689 0.028 Uiso calc R 1
C C3 0.6319(2) 0.3694(3) 0.16579(19) 0.0290(7) Uani d . 1
H H3A 0.6061 0.4089 0.2039 0.043 Uiso calc R 1
H H3B 0.5781 0.3279 0.1172 0.043 Uiso calc R 1
H H3C 0.6635 0.4490 0.1486 0.043 Uiso calc R 1
C C4 0.8758(2) 0.3633(3) 0.25415(18) 0.0214(6) Uani d . 1
H H4A 0.9148 0.4405 0.2935 0.026 Uiso calc R 1
H H4B 0.8443 0.4090 0.1987 0.026 Uiso calc R 1
C C5 0.9447(2) 0.2384(4) 0.2521(2) 0.0332(7) Uani d . 1
H H5A 0.9802 0.1984 0.3079 0.050 Uiso calc R 1
H H5B 0.9916 0.2778 0.2322 0.050 Uiso calc R 1
H H5C 0.9061 0.1596 0.2151 0.050 Uiso calc R 1
C C6 0.81191(19) 0.3036(3) 0.67935(17) 0.0205(6) Uani d . 1
C C7 0.7406(2) 0.2498(4) 0.78076(19) 0.0302(7) Uani d . 1
H H7A 0.7635 0.1963 0.8340 0.036 Uiso calc R 1
H H7B 0.6903 0.1882 0.7381 0.036 Uiso calc R 1
C C8 0.6949(2) 0.3977(4) 0.7882(2) 0.0338(8) Uani d . 1
H H8A 0.7449 0.4594 0.8298 0.051 Uiso calc R 1
H H8B 0.6414 0.3795 0.8047 0.051 Uiso calc R 1
H H8C 0.6694 0.4486 0.7348 0.051 Uiso calc R 1
C C9 0.9267(2) 0.2554(4) 0.82652(18) 0.0298(7) Uani d . 1
H H9A 0.9734 0.2312 0.8022 0.036 Uiso calc R 1
H H9B 0.9261 0.1711 0.8617 0.036 Uiso calc R 1
C C10 0.9635(2) 0.3938(4) 0.8810(2) 0.0436(9) Uani d . 1
H H10A 0.9676 0.4767 0.8472 0.065 Uiso calc R 1
H H10B 1.0284 0.3743 0.9251 0.065 Uiso calc R 1
H H10C 0.9178 0.4187 0.9053 0.065 Uiso calc R 1
C C11 0.5838(2) 0.6276(3) 0.45457(19) 0.0266(7) Uani d . 1
H H11A 0.5745 0.5475 0.4150 0.040 Uiso calc R 1
H H11B 0.5338 0.7038 0.4289 0.040 Uiso calc R 1
H H11C 0.5778 0.5883 0.5034 0.040 Uiso calc R 1
C C12 0.68553(19) 0.6953(3) 0.48010(16) 0.0191(6) Uani d . 1
C C13 0.71392(19) 0.8462(3) 0.48690(17) 0.0217(6) Uani d . 1
H H13 0.6719 0.9295 0.4749 0.026 Uiso calc R 1
C C14 0.8163(2) 0.8483(3) 0.51475(16) 0.0198(6) Uani d . 1
C C15 0.8908(2) 0.9729(3) 0.53667(18) 0.0241(6) Uani d . 1
H H15A 0.8991 1.0170 0.5894 0.036 Uiso calc R 1
H H15B 0.8676 1.0484 0.4933 0.036 Uiso calc R 1
H H15C 0.9537 0.9336 0.5414 0.036 Uiso calc R 1

loop_
_atom_site_aniso_label
_atom_site_aniso_U_11
_atom_site_aniso_U_22
_atom_site_aniso_U_33
_atom_site_aniso_U_12
_atom_site_aniso_U_13
_atom_site_aniso_U_23
Zn1 0.02295(18) 0.01795(18) 0.01619(18) -0.00083(13) 0.00834(14) -0.00071(13)
S1 0.0194(3) 0.0258(4) 0.0185(3) -0.0055(3) 0.0088(3) -0.0039(3)
S2 0.0149(3) 0.0273(4) 0.0174(3) -0.0016(3) 0.0064(3) -0.0044(3)
S3 0.0187(3) 0.0387(4) 0.0190(4) -0.0066(3) 0.0062(3) 0.0036(3)
S4 0.0175(3) 0.0310(4) 0.0196(4) 0.0005(3) 0.0090(3) 0.0003(3)
N1 0.0164(11) 0.0179(12) 0.0166(12) 0.0005(9) 0.0060(9) 0.0003(9)
N2 0.0202(12) 0.0324(14) 0.0192(12) -0.0018(10) 0.0090(10) 0.0015(11)
N3 0.0172(11) 0.0198(12) 0.0197(12) -0.0025(9) 0.0087(9) -0.0009(10)
N4 0.0134(11) 0.0197(12) 0.0213(12) 0.0007(9) 0.0064(9) 0.0007(10)
C1 0.0178(13) 0.0116(12) 0.0179(14) 0.0014(10) 0.0074(11) -0.0006(11)
C2 0.0270(15) 0.0248(15) 0.0160(14) -0.0036(12) 0.0075(12) -0.0063(12)
C3 0.0210(15) 0.0377(18) 0.0242(16) 0.0013(13) 0.0053(12) 0.0040(14)
C4 0.0211(14) 0.0257(15) 0.0200(14) -0.0002(12) 0.0112(12) 0.0007(12)
C5 0.0331(17) 0.0427(19) 0.0305(17) 0.0122(15) 0.0199(14) 0.0078(15)
C6 0.0206(14) 0.0200(14) 0.0206(14) -0.0010(11) 0.0085(11) -0.0002(12)
C7 0.0320(16) 0.0373(18) 0.0223(16) -0.0044(14) 0.0123(13) 0.0026(14)
C8 0.0320(17) 0.045(2) 0.0297(17) -0.0050(15) 0.0177(14) -0.0029(15)
C9 0.0249(15) 0.0426(19) 0.0190(15) 0.0036(14) 0.0063(12) 0.0070(14)
C10 0.0287(17) 0.056(2) 0.037(2) -0.0027(16) 0.0039(15) -0.0092(17)
C11 0.0181(14) 0.0357(17) 0.0266(16) 0.0004(13) 0.0100(12) 0.0011(14)
C12 0.0185(13) 0.0261(15) 0.0135(13) 0.0034(12) 0.0072(11) 0.0018(11)
C13 0.0210(14) 0.0225(15) 0.0217(15) 0.0078(11) 0.0090(12) 0.0027(12)
C14 0.0290(15) 0.0168(14) 0.0143(14) 0.0020(12) 0.0098(12) 0.0008(11)
C15 0.0305(15) 0.0181(14) 0.0238(15) -0.0033(12) 0.0114(12) 0.0002(12)

loop_
_atom_type_symbol
_atom_type_description
_atom_type_scat_dispersion_real
_atom_type_scat_dispersion_imag
_atom_type_scat_source
C C 0.0033 0.0016 'International Tables Vol C Tables 4.2.6.8 and 6.1.1.4'
H H 0.0000 0.0000 'International Tables Vol C Tables 4.2.6.8 and 6.1.1.4'
N N 0.0061 0.0033 'International Tables Vol C Tables 4.2.6.8 and 6.1.1.4'
S S 0.1246 0.1234 'International Tables Vol C Tables 4.2.6.8 and 6.1.1.4'
Zn Zn 0.2839 1.4301 'International Tables Vol C Tables 4.2.6.8 and 6.1.1.4'

loop_
_geom_angle_atom_site_label_1
_geom_angle_atom_site_label_2
_geom_angle_atom_site_label_3
_geom_angle
_geom_angle_publ_flag
N3 Zn1 S1 109.05(7) yes
N3 Zn1 S4 106.18(6) yes
S1 Zn1 S4 143.81(3) yes
N3 Zn1 S3 101.66(6) yes
S1 Zn1 S3 105.85(3) yes
S4 Zn1 S3 74.38(3) yes
N3 Zn1 S2 92.58(6) yes
S1 Zn1 S2 72.19(3) yes
S4 Zn1 S2 98.43(3) yes
S3 Zn1 S2 165.33(3) yes
C1 S1 Zn1 88.80(9) no
C1 S2 Zn1 80.42(9) no
C6 S3 Zn1 82.17(10) no
C6 S4 Zn1 86.22(10) no
C1 N1 C2 122.6(2) no
C1 N1 C4 122.4(2) no
C2 N1 C4 114.9(2) no
C6 N2 C9 122.1(2) no
C6 N2 C7 121.5(2) no
C9 N2 C7 116.4(2) no
C12 N3 N4 105.4(2) no
C12 N3 Zn1 134.56(18) no
N4 N3 Zn1 119.96(16) no
C14 N4 N3 112.4(2) no
C14 N4 H4 123.8 no
N3 N4 H4 123.8 no
N1 C1 S2 122.4(2) no
N1 C1 S1 120.35(19) no
S2 C1 S1 117.25(15) no
N1 C2 C3 111.7(2) o
N1 C2 H2A 109.3 no
C3 C2 H2A 109.3 no
N1 C2 H2B 109.3 no
C3 C2 H2B 109.3 no
H2A C2 H2B 107.9 no
C2 C3 H3A 109.5 no
C2 C3 H3B 109.5 no
H3A C3 H3B 109.5 no
C2 C3 H3C 109.5 no
H3A C3 H3C 109.5 no
H3B C3 H3C 109.5 no
N1 C4 C5 112.2(2) no
N1 C4 H4A 109.2 no
C5 C4 H4A 109.2 no
N1 C4 H4B 109.2 no
C5 C4 H4B 109.2 no
H4A C4 H4B 107.9 no
C4 C5 H5A 109.5 no
C4 C5 H5B 109.5 no
H5A C5 H5B 109.5 no
C4 C5 H5C 109.5 no
H5A C5 H5C 109.5 no
H5B C5 H5C 109.5 no
N2 C6 S4 121.1(2) no
N2 C6 S3 121.8(2) no
S4 C6 S3 117.13(16) no
N2 C7 C8 111.4(2) no
N2 C7 H7A 109.4 no
C8 C7 H7A 109.4 no
N2 C7 H7B 109.4 no
C8 C7 H7B 109.4 no
H7A C7 H7B 108.0 no
C7 C8 H8A 109.5 no
C7 C8 H8B 109.5 no
H8A C8 H8B 109.5 no
C7 C8 H8C 109.5 no
H8A C8 H8C 109.5 no
H8B C8 H8C 109.5 no
N2 C9 C10 113.7(3) no
N2 C9 H9A 108.8 no
C10 C9 H9A 108.8 no
N2 C9 H9B 108.8 no
C10 C9 H9B 108.8 no
H9A C9 H9B 107.7 no
C9 C10 H10A 109.5 no
C9 C10 H10B 109.5 no
H10A C10 H10B 109.5 no
C9 C10 H10C 109.5 no
H10A C10 H10C 109.5 no
H10B C10 H10C 109.5 no
C12 C11 H11A 109.5 no
C12 C11 H11B 109.5 no
H11A C11 H11B 109.5 no
C12 C11 H11C 109.5 no
H11A C11 H11C 109.5 no
H11B C11 H11C 109.5 no
N3 C12 C13 109.8(2) no
N3 C12 C11 120.6(2) no
C13 C12 C11 129.6(2) no
C14 C13 C12 106.8(2) no
C14 C13 H13 126.6 no
C12 C13 H13 126.6 no
N4 C14 C13 105.7(2) no
N4 C14 C15 121.4(2) no
C13 C14 C15 132.9(3) no
C14 C15 H15A 109.5 no
C14 C15 H15B 109.5 no
H15A C15 H15B 109.5 no
C14 C15 H15C 109.5 no
H15A C15 H15C 109.5 no
H15B C15 H15C 109.5 no

loop_
_geom_bond_atom_site_label_1
_geom_bond_atom_site_label_2
_geom_bond_distance
_geom_bond_publ_flag
Zn1 N3 2.047(2) yes
Zn1 S1 2.3570(10) yes
Zn1 S4 2.3693(12) yes
Zn1 S3 2.4996(9) yes
Zn1 S2 2.6384(9) yes
S1 C1 1.738(3) no
S2 C1 1.719(3) no
S3 C6 1.726(3) no
S4 C6 1.725(3) no
N1 C1 1.325(3) no
N1 C2 1.477(3) no
N1 C4 1.473(3) no
N2 C6 1.327(3) no
N2 C9 1.474(3) no
N2 C7 1.484(4) no
N3 C12 1.340(3) no
N3 N4 1.354(3) no
N4 C14 1.346(3) no
N4 H4 0.8600 no
C2 C3 1.516(4) no
C2 H2A 0.9700 no
C2 H2B 0.9700 no
C3 H3A 0.9600 no
C3 H3B 0.9600 no
C3 H3C 0.9600 no
C4 C5 1.512(4) no
C4 H4A 0.9700 no
C4 H4B 0.9700 no
C5 H5A 0.9600 no
C5 H5B 0.9600 no
C5 H5C 0.9600 no
C7 C8 1.504(4) no
C7 H7A 0.9700 no
C7 H7B 0.9700 no
C8 H8A 0.9600 no
C8 H8B 0.9600 no
C8 H8C 0.9600 no
C9 C10 1.508(4) no
C9 H9A 0.9700 no
C9 H9B 0.9700 no
C10 H10A 0.9600 no
C10 H10B 0.9600 no
C10 H10C 0.9600 no
C11 C12 1.498(4) no
C11 H11A 0.9600 no
C11 H11B 0.9600 no
C11 H11C 0.9600 no
C12 C13 1.392(4) no
C13 C14 1.377(4) no
C13 H13 0.9300 no
C14 C15 1.490(4) no
C15 H15A 0.9600 no
C15 H15B 0.9600 no
C15 H15C 0.9600 no

loop_
_geom_hbond_atom_site_label_D
_geom_hbond_atom_site_label_H
_geom_hbond_atom_site_label_A
_geom_hbond_site_symmetry_A
_geom_hbond_distance_DH
_geom_hbond_distance_HA
_geom_hbond_distance_DA
_geom_hbond_angle_DHA
_geom_hbond_publ_flag
N4 H4 S2 3_766 0.86 2.60 3.448(3) 168 no
